data_1531056
loop_
_publ_author_name
'Afanas'eva, I.N.'
'Kuz'micheva, G.M.'
'Mitin, A.V.'
'Khlybov, E.P.'

_publ_section_title
;
 Indium perovskite-like phases: synthesis, crystal structure, refinement
 and properties
;
_journal_name_full 'Zhurnal Strukturnoi Khimii (Issue-No. from 1981)'
_journal_page_first 1157
_journal_page_last 1173
_journal_volume 42
_journal_year 2001
_chemical_formula_sum 'Ba2 Ca0.25 Cu2.54 In0.46 O6.67 Y0.75'
_chemical_name_systematic '(In0.46 Cu0.54) Ba2 (Y0.75 Ca0.25) Cu2 O6.67'
_space_group_IT_number 123
_symmetry_space_group_name_Hall '-P 4 2'
_symmetry_space_group_name_H-M 'P 4/m m m'
_cell_angle_alpha 90
_cell_angle_beta 90
_cell_angle_gamma 90
_cell_formula_units_Z 1
_cell_length_a 3.8683
_cell_length_b 3.8683
_cell_length_c 11.7167
_cell_volume 175.326
_citation_journal_id_ASTM ZSTKAI
_cod_data_source_file Afanaseva_ZSTKAI_2001_644.cif
_cod_data_source_block Ba2Ca0.25Cu2.54In0.46O6.67Y0.75
_cod_original_cell_volume 175.3257
_cod_database_code 1531056

loop_
_symmetry_equiv_pos_as_xyz
x,y,z
-y,x,z
-x,-y,z
y,-x,z
x,-y,-z
y,x,-z
-x,y,-z
-y,-x,-z
-x,-y,-z
y,-x,-z
x,y,-z
-y,x,-z
-x,y,z
-y,-x,z
x,-y,z
y,x,z

loop_
_atom_site_label
_atom_site_type_symbol
_atom_site_fract_x
_atom_site_fract_y
_atom_site_fract_z
_atom_site_occupancy
_atom_site_U_iso_or_equiv
Ca1 Ca+2 0.5 0.5 0.5 0.25 0.0
Cu1 Cu+2 0.026 0 0 0.135 0.0
O3 O-2 0.5 0 0.3736 1 0.0
O1 O-2 0.36 0.5 0 0.167 0.0
Ba1 Ba+2 0.5 0.5 0.2117 1 0.0
O2 O-2 0 0 0.1649 1 0.0
In1 In+3 0.026 0 0 0.115 0.0
Y1 Y+3 0.5 0.5 0.5 0.75 0.0
Cu2 Cu+2 0 0 0.3608 1 0.0
